data_4308795
loop_
_publ_author_name
'T. Stanley Cameron'
'Martin T. Lemaire'
'Jack Passmore'
'Jeremy M. Rawson'
'Konstantin V. Shuvaev'
'Laurence K. Thompson'

_publ_section_title
;
Preparation and Solid-State Characterization of the Novel Mixed
Biradical.NSNSC-CNSSN.
;
_journal_name_full 'Inorganic Chemistry'
_journal_page_first 2576
_journal_page_last 2578
_journal_paper_doi 10.1021/ic048306k
_journal_volume 44
_journal_year 2005
_chemical_formula_sum 'C2 N4 S4'
_chemical_formula_weight 208.30
_chemical_name_systematic
; 
 ? 
;
_space_group_IT_number 14
_symmetry_cell_setting monoclinic
_symmetry_space_group_name_Hall '-P 2yn'
_symmetry_space_group_name_H-M 'P 1 21/n 1'
_atom_sites_solution_hydrogens geom
_atom_sites_solution_primary direct
_atom_sites_solution_secondary difmap
_audit_creation_method SHELXL-97
_cell_angle_alpha 90.00
_cell_angle_beta 106.69(3)
_cell_angle_gamma 90.00
_cell_formula_units_Z 4
_cell_length_a 6.717(4)
_cell_length_b 11.701(2)
_cell_length_c 8.269(3)
_cell_measurement_reflns_used 25
_cell_measurement_temperature 293(2)
_cell_measurement_theta_max 19.1
_cell_measurement_theta_min 15.7
_cell_volume 622.5(5)
_computing_cell_refinement 'MSC/AFC Diffractometer Control'
_computing_data_collection 'MSC/AFC Diffractometer Control'
_computing_data_reduction 'teXsan for Windows version 1.06 (MSC, 1997-1999)'
_computing_publication_material 'teXsan for Windows version 1.06 (MSC, 1997-1999)'
_computing_structure_refinement 'SHELXL-97 (Sheldrick, 1997)'
_computing_structure_solution 'SHELXS-97 (Sheldrick, 1990)'
_diffrn_ambient_temperature 293(2)
_diffrn_measured_fraction_theta_full 0.956
_diffrn_measured_fraction_theta_max 0.956
_diffrn_measurement_device_type 'scintillation counter'
_diffrn_measurement_method \w-2\q
_diffrn_radiation_monochromator graphite
_diffrn_radiation_source 'Rigaku rotating anode'
_diffrn_radiation_type MoK\a
_diffrn_radiation_wavelength 0.71069
_diffrn_reflns_av_R_equivalents 0.0790
_diffrn_reflns_av_sigmaI/netI 0.2245
_diffrn_reflns_limit_h_max 9
_diffrn_reflns_limit_h_min 0
_diffrn_reflns_limit_k_max 16
_diffrn_reflns_limit_k_min 0
_diffrn_reflns_limit_l_max 11
_diffrn_reflns_limit_l_min -11
_diffrn_reflns_number 1957
_diffrn_reflns_theta_full 30.04
_diffrn_reflns_theta_max 30.04
_diffrn_reflns_theta_min 3.11
_diffrn_standards_decay_% -1.45
_diffrn_standards_interval_count 150
_diffrn_standards_number 3
_exptl_absorpt_coefficient_mu 1.432
_exptl_absorpt_correction_type none
_exptl_crystal_colour 'royal Blue'
_exptl_crystal_density_diffrn 2.222
_exptl_crystal_density_method 'not measured'
_exptl_crystal_description needle
_exptl_crystal_F_000 416
_exptl_crystal_size_max 0.37
_exptl_crystal_size_mid 0.17
_exptl_crystal_size_min 0.06
_refine_diff_density_max 0.726
_refine_diff_density_min -0.602
_refine_diff_density_rms 0.160
_refine_ls_extinction_method none
_refine_ls_goodness_of_fit_ref 1.014
_refine_ls_hydrogen_treatment mixed
_refine_ls_matrix_type full
_refine_ls_number_parameters 91
_refine_ls_number_reflns 1822
_refine_ls_number_restraints 0
_refine_ls_restrained_S_all 1.014
_refine_ls_R_factor_all 0.2563
_refine_ls_R_factor_gt 0.0526
_refine_ls_shift/su_max 0.000
_refine_ls_shift/su_mean 0.000
_refine_ls_structure_factor_coef Fsqd
_refine_ls_weighting_details 'w=1/[\s^2^(Fo^2^)+(0.0674P)^2^+0.0000P] where P=(Fo^2^+2Fc^2^)/3'
_refine_ls_weighting_scheme calc
_refine_ls_wR_factor_gt 0.1269
_refine_ls_wR_factor_ref 0.1832
_reflns_number_gt 590
_reflns_number_total 1822
_reflns_threshold_expression >2sigma(I)
_cod_data_source_file ic048306ksi20041201_112002.cif
_cod_data_source_block shelxl
_cod_depositor_comments
;
The following automatic conversions were performed:

'_refine_ls_weighting_scheme' value 'calc
w=1/[\s^2^(Fo^2^)+(0.0674P)^2^+0.0000P] where P=(Fo^2^+2Fc^2^)/3' was
changed to 'calc'. New tag '_refine_ls_weighting_details' was
created. The value of the new tag was set to
'w=1/[\s^2^(Fo^2^)+(0.0674P)^2^+0.0000P] where P=(Fo^2^+2Fc^2^)/3'.

Automatic conversion script
Id: cif_fix_values 3143 2015-03-26 13:38:13Z robertas 
;
_cod_original_cell_volume 622.6(4)
_cod_database_code 4308795

loop_
_symmetry_equiv_pos_as_xyz
'x, y, z'
'-x+1/2, y+1/2, -z+1/2'
'-x, -y, -z'
'x-1/2, -y-1/2, z-1/2'

loop_
_atom_site_label
_atom_site_type_symbol
_atom_site_fract_x
_atom_site_fract_y
_atom_site_fract_z
_atom_site_U_iso_or_equiv
_atom_site_adp_type
_atom_site_occupancy
_atom_site_calc_flag
_atom_site_refinement_flags
_atom_site_disorder_assembly
_atom_site_disorder_group
S1 S 0.1262(3) 0.73178(16) 0.2800(2) 0.0418(6) Uani 1 d . . .
S2 S 0.1316(3) 0.50220(16) 0.2359(2) 0.0375(5) Uani 1 d . . .
S3 S 0.3719(3) 0.39362(16) 0.8712(2) 0.0428(6) Uani 1 d . . .
S4 S 0.3069(4) 0.26743(16) 0.6831(2) 0.0405(5) Uani 1 d . . .
N1 N 0.2082(9) 0.6617(5) 0.4627(7) 0.0324(15) Uani 1 d . . .
N2 N 0.0805(10) 0.6271(5) 0.1407(6) 0.0336(14) Uani 1 d . . .
N3 N 0.3226(9) 0.5021(5) 0.7413(6) 0.0312(13) Uani 1 d . . .
N4 N 0.2637(10) 0.3598(5) 0.5279(7) 0.0355(15) Uani 1 d . . .
C1 C 0.2149(11) 0.5532(6) 0.4391(8) 0.0293(16) Uani 1 d . . .
C2 C 0.2722(10) 0.4685(5) 0.5795(8) 0.0263(15) Uani 1 d . . .

loop_
_atom_site_aniso_label
_atom_site_aniso_U_11
_atom_site_aniso_U_22
_atom_site_aniso_U_33
_atom_site_aniso_U_23
_atom_site_aniso_U_13
_atom_site_aniso_U_12
S1 0.0657(15) 0.0240(8) 0.0360(10) 0.0072(8) 0.0151(10) -0.0038(9)
S2 0.0536(13) 0.0293(9) 0.0298(8) -0.0007(8) 0.0124(8) 0.0070(9)
S3 0.0564(14) 0.0363(10) 0.0283(9) 0.0054(8) 0.0005(9) 0.0024(10)
S4 0.0577(13) 0.0246(8) 0.0375(10) 0.0072(8) 0.0108(9) 0.0127(9)
N1 0.035(4) 0.027(3) 0.032(3) 0.004(2) 0.005(3) -0.006(3)
N2 0.053(4) 0.031(3) 0.017(2) 0.001(2) 0.010(3) -0.002(3)
N3 0.040(3) 0.025(3) 0.024(3) 0.002(3) 0.002(2) -0.007(3)
N4 0.047(4) 0.038(4) 0.025(3) 0.001(2) 0.015(3) 0.014(3)
C1 0.036(5) 0.028(3) 0.027(3) 0.003(3) 0.013(3) -0.004(3)
C2 0.026(4) 0.022(3) 0.032(3) 0.002(3) 0.009(3) -0.001(3)

loop_
_atom_type_symbol
_atom_type_description
_atom_type_scat_dispersion_real
_atom_type_scat_dispersion_imag
_atom_type_scat_source
C C 0.0033 0.0016 'International Tables Vol C Tables 4.2.6.8 and 6.1.1.4'
S S 0.1246 0.1234 'International Tables Vol C Tables 4.2.6.8 and 6.1.1.4'
N N 0.0061 0.0033 'International Tables Vol C Tables 4.2.6.8 and 6.1.1.4'

loop_
_geom_angle_atom_site_label_1
_geom_angle_atom_site_label_2
_geom_angle_atom_site_label_3
_geom_angle
_geom_angle_site_symmetry_1
_geom_angle_site_symmetry_3
_geom_angle_publ_flag
N2 S1 N1 102.3(3) . . ?
N2 S2 C1 97.1(3) . . ?
N3 S3 S4 95.7(2) . . ?
N4 S4 S3 93.9(2) . . ?
C1 N1 S1 111.4(5) . . ?
S1 N2 S2 110.7(3) . . ?
C2 N3 S3 111.9(5) . . ?
C2 N4 S4 113.3(4) . . ?
N1 C1 C2 123.4(6) . . ?
N1 C1 S2 118.4(5) . . ?
C2 C1 S2 118.0(5) . . ?
N4 C2 N3 124.9(6) . . ?
N4 C2 C1 114.0(6) . . ?
N3 C2 C1 121.1(6) . . ?

loop_
_geom_bond_atom_site_label_1
_geom_bond_atom_site_label_2
_geom_bond_distance
_geom_bond_site_symmetry_2
_geom_bond_publ_flag
S1 N2 1.649(6) . ?
S1 N1 1.668(5) . ?
S2 N2 1.648(6) . ?
S2 C1 1.718(7) . ?
S3 N3 1.634(5) . ?
S3 S4 2.098(3) . ?
S4 N4 1.638(6) . ?
N1 C1 1.286(9) . ?
N3 C2 1.341(8) . ?
N4 C2 1.338(8) . ?
C1 C2 1.491(9) . ?

loop_
_geom_torsion_atom_site_label_1
_geom_torsion_atom_site_label_2
_geom_torsion_atom_site_label_3
_geom_torsion_atom_site_label_4
_geom_torsion
_geom_torsion_site_symmetry_1
_geom_torsion_site_symmetry_2
_geom_torsion_site_symmetry_3
_geom_torsion_site_symmetry_4
_geom_torsion_publ_flag
N3 S3 S4 N4 3.5(3) . . . . ?
N2 S1 N1 C1 1.5(6) . . . . ?
N1 S1 N2 S2 0.3(4) . . . . ?
C1 S2 N2 S1 -1.5(4) . . . . ?
S4 S3 N3 C2 -2.2(5) . . . . ?
S3 S4 N4 C2 -4.2(5) . . . . ?
S1 N1 C1 C2 -176.8(5) . . . . ?
S1 N1 C1 S2 -2.8(7) . . . . ?
N2 S2 C1 N1 2.8(6) . . . . ?
N2 S2 C1 C2 177.1(5) . . . . ?
S4 N4 C2 N3 3.8(9) . . . . ?
S4 N4 C2 C1 -174.9(5) . . . . ?
S3 N3 C2 N4 -0.4(9) . . . . ?
S3 N3 C2 C1 178.2(5) . . . . ?
N1 C1 C2 N4 178.1(6) . . . . ?
S2 C1 C2 N4 4.1(8) . . . . ?
N1 C1 C2 N3 -0.6(10) . . . . ?
S2 C1 C2 N3 -174.6(5) . . . . ?
